data_4089481
loop_
_publ_author_name
'Ray, Matthew J.'
'Slawin, Alexandra M. Z.'
'B\"uhl, Michael'
'Kilian, Petr'

_publ_section_title
;
 peri-Substituted Phosphino-Phosphonium Salts: Synthesis and Reactivity
;
_journal_issue 12
_journal_name_full Organometallics
_journal_page_first 3481
_journal_paper_doi 10.1021/om400259h
_journal_volume 32
_journal_year 2013
_chemical_formula_moiety 'C29 H30 Mo O4 P2'
_chemical_formula_sum 'C29 H30 Mo O4 P2'
_chemical_formula_weight 600.44
_space_group_IT_number 61
_space_group_name_Hall '-P 2ac 2ab'
_space_group_name_H-M_alt 'P b c a'
_symmetry_cell_setting orthorhombic
_symmetry_Int_Tables_number 61
_symmetry_space_group_name_Hall '-P 2ac 2ab'
_symmetry_space_group_name_H-M 'P b c a'
_atom_sites_solution_hydrogens geom
_atom_sites_solution_primary direct
_atom_sites_solution_secondary difmap
_cell_angle_alpha 90.0000
_cell_angle_beta 90.0000
_cell_angle_gamma 90.0000
_cell_formula_units_Z 8
_cell_length_a 16.842(2)
_cell_length_b 14.759(3)
_cell_length_c 21.708(3)
_cell_measurement_reflns_used 13621
_cell_measurement_temperature 93
_cell_measurement_theta_max 25.35
_cell_measurement_theta_min 1.53
_cell_volume 5396.0(15)
_computing_cell_refinement 'CrystalClear-SM Expert 2.0 rc13'
_computing_data_collection 'CrystalClear-SM Expert 2.0 rc13 (Rigaku, 2009)'
_computing_data_reduction 'CrystalClear-SM Expert 2.0 rc13'
_computing_molecular_graphics 'CrystalStructure 4.0'
_computing_publication_material 'CrystalStructure 4.0 (Rigaku, 2010)'
_computing_structure_refinement 'SHELXL97 (Sheldrick, 2008)'
_computing_structure_solution 'DIRDIF99-PATTY (Gould, et al., 1999)'
_diffrn_ambient_temperature 93
_diffrn_detector_area_resol_mean 29.257
_diffrn_measured_fraction_theta_full 0.997
_diffrn_measured_fraction_theta_max 0.997
_diffrn_measurement_device_type 'Rigaku Saturn70'
_diffrn_measurement_method \w
_diffrn_radiation_type 'Mo K\a'
_diffrn_radiation_wavelength 0.71075
_diffrn_reflns_av_R_equivalents 0.0583
_diffrn_reflns_limit_h_max 17
_diffrn_reflns_limit_h_min -20
_diffrn_reflns_limit_k_max 17
_diffrn_reflns_limit_k_min -17
_diffrn_reflns_limit_l_max 26
_diffrn_reflns_limit_l_min -26
_diffrn_reflns_number 51464
_diffrn_reflns_theta_full 25.35
_diffrn_reflns_theta_max 25.35
_diffrn_standards_number 0
_exptl_absorpt_coefficient_mu 0.637
_exptl_absorpt_correction_T_max 0.969
_exptl_absorpt_correction_T_min 0.615
_exptl_absorpt_correction_type multi-scan
_exptl_absorpt_process_details 'REQAB (Rigaku, 1998)'
_exptl_crystal_colour yellow
_exptl_crystal_density_diffrn 1.478
_exptl_crystal_density_method 'not measured'
_exptl_crystal_description prism
_exptl_crystal_F_000 2464.00
_exptl_crystal_size_max 0.050
_exptl_crystal_size_mid 0.050
_exptl_crystal_size_min 0.050
_refine_diff_density_max 0.480
_refine_diff_density_min -0.790
_refine_ls_extinction_method none
_refine_ls_goodness_of_fit_ref 1.278
_refine_ls_hydrogen_treatment constr
_refine_ls_number_parameters 325
_refine_ls_number_reflns 4927
_refine_ls_number_restraints 0
_refine_ls_R_factor_gt 0.0577
_refine_ls_shift/su_max 0.002
_refine_ls_structure_factor_coef Fsqd
_refine_ls_weighting_details 'w = 1/[\s^2^(Fo^2^)+(0.0302P)^2^+17.6364P] where P=(Fo^2^+2Fc^2^)/3'
_refine_ls_weighting_scheme calc
_refine_ls_wR_factor_ref 0.1190
_reflns_number_gt 4888
_reflns_number_total 4927
_reflns_threshold_expression F^2^>2.0\s(F^2^)
_cod_data_source_file om400259h_si_001.cif
_cod_data_source_block 14
_cod_original_cell_volume 5395.8(13)
_cod_database_code 4089481

loop_
_symmetry_equiv_pos_site_id
_symmetry_equiv_pos_as_xyz
1 +X,+Y,+Z
2 1/2-X,1/2+Y,+Z
3 +X,1/2-Y,1/2+Z
4 1/2-X,-Y,1/2+Z
5 -X,-Y,-Z
6 1/2+X,1/2-Y,-Z
7 -X,1/2+Y,1/2-Z
8 1/2+X,+Y,1/2-Z

loop_
_atom_site_label
_atom_site_type_symbol
_atom_site_fract_x
_atom_site_fract_y
_atom_site_fract_z
_atom_site_U_iso_or_equiv
_atom_site_adp_type
_atom_site_occupancy
_atom_site_symmetry_multiplicity
_atom_site_calc_flag
_atom_site_refinement_flags
Mo1 Mo 0.15635(2) 0.06032(2) 0.157114(16) 0.02197(13) Uani 1.0 8 d .
P1 P 0.20143(6) -0.00839(7) 0.05933(5) 0.0211(3) Uani 1.0 8 d .
P9 P 0.28613(7) 0.00696(7) 0.20326(5) 0.0225(3) Uani 1.0 8 d .
O26 O 0.2233(3) 0.2530(3) 0.11656(16) 0.0407(9) Uani 1.0 8 d .
O27 O 0.0966(2) 0.1573(3) 0.27824(16) 0.0429(9) Uani 1.0 8 d .
O28 O 0.0576(2) -0.1151(3) 0.19345(16) 0.0382(8) Uani 1.0 8 d .
O29 O 0.0030(2) 0.1237(3) 0.08664(16) 0.0404(9) Uani 1.0 8 d .
C1 C 0.3051(3) -0.0386(3) 0.04502(19) 0.0212(9) Uani 1.0 8 d .
C2 C 0.3245(3) -0.0481(3) -0.0168(2) 0.0255(10) Uani 1.0 8 d .
C3 C 0.3978(3) -0.0806(3) -0.0391(2) 0.0264(10) Uani 1.0 8 d .
C4 C 0.4526(3) -0.1077(3) 0.0034(2) 0.0237(9) Uani 1.0 8 d .
C5 C 0.4347(3) -0.0992(3) 0.06689(19) 0.0216(9) Uani 1.0 8 d .
C6 C 0.4973(3) -0.1346(3) 0.1026(2) 0.0248(10) Uani 1.0 8 d .
C7 C 0.4899(3) -0.1356(4) 0.1654(3) 0.0320(11) Uani 1.0 8 d .
C8 C 0.4219(3) -0.0952(4) 0.1908(2) 0.0298(10) Uani 1.0 8 d .
C9 C 0.3595(3) -0.0577(3) 0.15760(19) 0.0228(9) Uani 1.0 8 d .
C10 C 0.3631(3) -0.0628(3) 0.09099(19) 0.0196(9) Uani 1.0 8 d .
C11 C 0.5334(3) -0.1504(4) -0.0046(3) 0.0315(11) Uani 1.0 8 d .
C12 C 0.5635(3) -0.1669(4) 0.0619(2) 0.0303(11) Uani 1.0 8 d .
C13 C 0.1788(3) 0.0675(3) -0.00480(19) 0.0247(10) Uani 1.0 8 d .
C14 C 0.2251(3) 0.1448(3) -0.0145(2) 0.0292(10) Uani 1.0 8 d .
C15 C 0.2046(4) 0.2076(4) -0.0594(3) 0.0391(13) Uani 1.0 8 d .
C16 C 0.1382(4) 0.1942(4) -0.0950(3) 0.0438(14) Uani 1.0 8 d .
C17 C 0.0919(4) 0.1185(5) -0.0861(3) 0.0479(15) Uani 1.0 8 d .
C18 C 0.1118(3) 0.0548(4) -0.0414(3) 0.0376(12) Uani 1.0 8 d .
C19 C 0.1507(3) -0.1131(3) 0.0378(3) 0.0308(11) Uani 1.0 8 d .
C20 C 0.3462(3) 0.1074(4) 0.2273(3) 0.0312(11) Uani 1.0 8 d .
C21 C 0.4024(4) 0.0955(4) 0.2817(3) 0.0441(13) Uani 1.0 8 d .
C22 C 0.3921(3) 0.1456(4) 0.1719(3) 0.0388(12) Uani 1.0 8 d .
C23 C 0.2764(3) -0.0629(3) 0.2747(2) 0.0282(10) Uani 1.0 8 d .
C24 C 0.2194(3) -0.0186(4) 0.3209(2) 0.0370(12) Uani 1.0 8 d .
C25 C 0.2505(3) -0.1598(3) 0.2611(3) 0.0344(11) Uani 1.0 8 d .
C26 C 0.2027(3) 0.1820(4) 0.1311(2) 0.0295(10) Uani 1.0 8 d .
C27 C 0.1198(3) 0.1208(3) 0.2348(3) 0.0307(11) Uani 1.0 8 d .
C28 C 0.0964(3) -0.0540(4) 0.1808(2) 0.0296(11) Uani 1.0 8 d .
C29 C 0.0586(3) 0.1009(3) 0.1135(2) 0.0298(11) Uani 1.0 8 d .
H2 H 0.2854 -0.0314 -0.0463 0.0306 Uiso 1.0 8 calc R
H3 H 0.4087 -0.0835 -0.0820 0.0317 Uiso 1.0 8 calc R
H7 H 0.5292 -0.1626 0.1908 0.0384 Uiso 1.0 8 calc R
H8 H 0.4182 -0.0934 0.2345 0.0357 Uiso 1.0 8 calc R
H11A H 0.5696 -0.1092 -0.0271 0.0378 Uiso 1.0 8 calc R
H11B H 0.5293 -0.2082 -0.0274 0.0378 Uiso 1.0 8 calc R
H12A H 0.5743 -0.2320 0.0689 0.0364 Uiso 1.0 8 calc R
H12B H 0.6127 -0.1321 0.0698 0.0364 Uiso 1.0 8 calc R
H14 H 0.2712 0.1545 0.0098 0.0350 Uiso 1.0 8 calc R
H15 H 0.2365 0.2599 -0.0655 0.0469 Uiso 1.0 8 calc R
H16 H 0.1242 0.2371 -0.1257 0.0526 Uiso 1.0 8 calc R
H17 H 0.0459 0.1096 -0.1107 0.0574 Uiso 1.0 8 calc R
H18 H 0.0795 0.0026 -0.0358 0.0451 Uiso 1.0 8 calc R
H19A H 0.1616 -0.1598 0.0687 0.0370 Uiso 1.0 8 calc R
H19B H 0.1699 -0.1334 -0.0025 0.0370 Uiso 1.0 8 calc R
H19C H 0.0934 -0.1021 0.0357 0.0370 Uiso 1.0 8 calc R
H20 H 0.3073 0.1552 0.2397 0.0374 Uiso 1.0 8 calc R
H21A H 0.4259 0.1542 0.2924 0.0529 Uiso 1.0 8 calc R
H21B H 0.4447 0.0529 0.2705 0.0529 Uiso 1.0 8 calc R
H21C H 0.3729 0.0717 0.3170 0.0529 Uiso 1.0 8 calc R
H22A H 0.4343 0.1033 0.1602 0.0465 Uiso 1.0 8 calc R
H22B H 0.4156 0.2041 0.1831 0.0465 Uiso 1.0 8 calc R
H22C H 0.3557 0.1539 0.1372 0.0465 Uiso 1.0 8 calc R
H23 H 0.3300 -0.0658 0.2945 0.0338 Uiso 1.0 8 calc R
H24A H 0.2191 -0.0537 0.3592 0.0444 Uiso 1.0 8 calc R
H24B H 0.1658 -0.0173 0.3035 0.0444 Uiso 1.0 8 calc R
H24C H 0.2370 0.0434 0.3295 0.0444 Uiso 1.0 8 calc R
H25A H 0.1970 -0.1594 0.2432 0.0413 Uiso 1.0 8 calc R
H25B H 0.2500 -0.1949 0.2994 0.0413 Uiso 1.0 8 calc R
H25C H 0.2877 -0.1875 0.2319 0.0413 Uiso 1.0 8 calc R

loop_
_atom_site_aniso_label
_atom_site_aniso_U_11
_atom_site_aniso_U_22
_atom_site_aniso_U_33
_atom_site_aniso_U_12
_atom_site_aniso_U_13
_atom_site_aniso_U_23
Mo1 0.0207(2) 0.0256(2) 0.0196(2) 0.00260(15) 0.00161(14) -0.00008(15)
P1 0.0206(6) 0.0241(6) 0.0186(6) 0.0006(5) 0.0003(5) -0.0004(5)
P9 0.0228(6) 0.0256(6) 0.0193(6) 0.0022(5) -0.0009(5) -0.0007(5)
O26 0.055(3) 0.0236(18) 0.044(2) -0.0027(16) 0.0104(18) 0.0006(16)
O27 0.041(2) 0.050(3) 0.038(2) 0.0001(17) 0.0114(17) -0.0208(18)
O28 0.038(2) 0.039(2) 0.037(2) -0.0092(17) 0.0000(16) 0.0085(16)
O29 0.0319(19) 0.045(2) 0.044(3) 0.0107(16) -0.0106(17) 0.0013(17)
C1 0.023(2) 0.020(2) 0.020(2) -0.0008(17) 0.0014(18) 0.0012(17)
C2 0.028(3) 0.024(3) 0.025(3) 0.0012(18) -0.0031(19) 0.0001(18)
C3 0.030(3) 0.028(3) 0.021(3) 0.0004(19) 0.0040(19) -0.0007(18)
C4 0.021(3) 0.021(2) 0.029(3) -0.0010(17) 0.0062(18) -0.0036(18)
C5 0.019(2) 0.021(2) 0.025(3) -0.0004(17) 0.0043(17) -0.0007(17)
C6 0.020(2) 0.024(3) 0.030(3) 0.0009(18) -0.0005(18) -0.0001(19)
C7 0.028(3) 0.036(3) 0.032(3) 0.010(2) -0.006(2) 0.004(2)
C8 0.030(3) 0.039(3) 0.020(3) 0.005(2) -0.0017(19) -0.001(2)
C9 0.024(3) 0.024(3) 0.020(3) 0.0025(18) 0.0006(17) 0.0003(18)
C10 0.020(2) 0.0167(19) 0.022(3) -0.0017(16) -0.0005(17) 0.0006(17)
C11 0.023(3) 0.034(3) 0.037(3) 0.005(2) 0.003(2) -0.003(2)
C12 0.021(3) 0.030(3) 0.039(3) 0.0055(19) 0.003(2) -0.001(2)
C13 0.021(3) 0.035(3) 0.018(2) 0.0053(19) 0.0006(17) -0.0014(18)
C14 0.037(3) 0.028(3) 0.022(3) 0.006(2) 0.001(2) -0.0023(19)
C15 0.056(4) 0.032(3) 0.029(3) 0.012(3) 0.002(3) 0.001(2)
C16 0.056(4) 0.051(4) 0.024(3) 0.028(3) 0.004(3) 0.006(3)
C17 0.039(3) 0.074(5) 0.030(3) 0.020(3) -0.012(3) -0.002(3)
C18 0.031(3) 0.050(3) 0.032(3) 0.004(3) -0.006(3) -0.002(3)
C19 0.028(3) 0.028(3) 0.037(3) -0.0035(19) 0.001(2) -0.006(2)
C20 0.030(3) 0.031(3) 0.032(3) -0.000(2) -0.002(2) -0.006(2)
C21 0.044(3) 0.041(3) 0.048(4) -0.005(3) -0.016(3) -0.007(3)
C22 0.034(3) 0.034(3) 0.049(4) -0.006(3) 0.000(3) 0.005(3)
C23 0.031(3) 0.034(3) 0.019(3) 0.004(2) -0.0006(19) 0.0019(19)
C24 0.047(3) 0.044(3) 0.020(3) 0.004(3) 0.004(3) -0.001(2)
C25 0.042(3) 0.034(3) 0.028(3) -0.000(3) -0.005(3) 0.006(2)
C26 0.028(3) 0.034(3) 0.026(3) 0.007(2) 0.001(2) -0.007(2)
C27 0.024(3) 0.030(3) 0.038(3) -0.001(2) 0.002(2) -0.003(3)
C28 0.025(3) 0.044(3) 0.019(3) 0.010(3) -0.0010(19) -0.001(2)
C29 0.034(3) 0.030(3) 0.026(3) 0.003(2) 0.009(2) -0.003(2)

loop_
_atom_type_symbol
_atom_type_description
_atom_type_scat_dispersion_real
_atom_type_scat_dispersion_imag
_atom_type_scat_source
C C 0.0033 0.0016
;
International Tables for Crystallography
(1992, Vol. C, Tables 4.2.6.8 and 6.1.1.4)
;
H H 0.0000 0.0000
;
International Tables for Crystallography
(1992, Vol. C, Table 6.1.1.4)
;
Mo Mo -1.6832 0.6857
;
International Tables for Crystallography
(1992, Vol. C, Tables 4.2.6.8 and 6.1.1.4)
;
O O 0.0106 0.0060
;
International Tables for Crystallography
(1992, Vol. C, Tables 4.2.6.8 and 6.1.1.4)
;
P P 0.1023 0.0942
;
International Tables for Crystallography
(1992, Vol. C, Tables 4.2.6.8 and 6.1.1.4)
;

loop_
_geom_angle_atom_site_label_1
_geom_angle_atom_site_label_2
_geom_angle_atom_site_label_3
_geom_angle
_geom_angle_publ_flag
P1 Mo1 P9 86.96(4) yes
P1 Mo1 C26 90.35(14) yes
P1 Mo1 C27 177.75(14) yes
P1 Mo1 C28 91.69(13) yes
P1 Mo1 C29 88.22(14) yes
P9 Mo1 C26 93.05(14) yes
P9 Mo1 C27 94.06(14) yes
P9 Mo1 C28 94.03(14) yes
P9 Mo1 C29 174.93(14) yes
C26 Mo1 C27 87.61(19) yes
C26 Mo1 C28 172.72(19) yes
C26 Mo1 C29 85.41(19) yes
C27 Mo1 C28 90.23(19) yes
C27 Mo1 C29 90.70(19) yes
C28 Mo1 C29 87.67(19) yes
Mo1 P1 C1 122.63(14) yes
Mo1 P1 C13 109.81(15) yes
Mo1 P1 C19 115.02(16) yes
C1 P1 C13 102.65(19) yes
C1 P1 C19 101.4(2) yes
C13 P1 C19 103.1(2) yes
Mo1 P9 C9 121.71(14) yes
Mo1 P9 C20 109.37(15) yes
Mo1 P9 C23 115.12(16) yes
C9 P9 C20 101.4(2) yes
C9 P9 C23 102.6(2) yes
C20 P9 C23 104.6(2) yes
P1 C1 C2 114.4(4) yes
P1 C1 C10 126.2(3) yes
C2 C1 C10 119.0(4) yes
C1 C2 C3 124.8(4) yes
C2 C3 C4 117.4(4) yes
C3 C4 C5 119.3(4) yes
C3 C4 C11 130.9(4) yes
C5 C4 C11 109.8(4) yes
C4 C5 C6 110.1(4) yes
C4 C5 C10 124.9(4) yes
C6 C5 C10 124.9(4) yes
C5 C6 C7 118.9(4) yes
C5 C6 C12 110.4(4) yes
C7 C6 C12 130.6(4) yes
C6 C7 C8 117.5(5) yes
C7 C8 C9 125.6(5) yes
P9 C9 C8 115.6(4) yes
P9 C9 C10 126.1(4) yes
C8 C9 C10 117.7(4) yes
C1 C10 C5 114.5(4) yes
C1 C10 C9 130.5(4) yes
C5 C10 C9 115.0(4) yes
C4 C11 C12 104.7(4) yes
C6 C12 C11 104.8(4) yes
P1 C13 C14 120.0(4) yes
P1 C13 C18 121.4(4) yes
C14 C13 C18 118.4(5) yes
C13 C14 C15 120.8(5) yes
C14 C15 C16 120.0(5) yes
C15 C16 C17 120.0(5) yes
C16 C17 C18 120.7(5) yes
C13 C18 C17 120.1(5) yes
P9 C20 C21 117.5(4) yes
P9 C20 C22 110.2(4) yes
C21 C20 C22 109.6(4) yes
P9 C23 C24 111.2(4) yes
P9 C23 C25 112.4(3) yes
C24 C23 C25 110.3(4) yes
Mo1 C26 O26 175.0(4) yes
Mo1 C27 O27 177.4(4) yes
Mo1 C28 O28 175.0(4) yes
Mo1 C29 O29 178.0(4) yes
C1 C2 H2 117.591 no
C3 C2 H2 117.578 no
C2 C3 H3 121.307 no
C4 C3 H3 121.296 no
C6 C7 H7 121.249 no
C8 C7 H7 121.233 no
C7 C8 H8 117.221 no
C9 C8 H8 117.221 no
C4 C11 H11A 110.804 no
C4 C11 H11B 110.807 no
C12 C11 H11A 110.796 no
C12 C11 H11B 110.810 no
H11A C11 H11B 108.860 no
C6 C12 H12A 110.794 no
C6 C12 H12B 110.798 no
C11 C12 H12A 110.788 no
C11 C12 H12B 110.791 no
H12A C12 H12B 108.850 no
C13 C14 H14 119.597 no
C15 C14 H14 119.579 no
C14 C15 H15 119.999 no
C16 C15 H15 119.990 no
C15 C16 H16 120.004 no
C17 C16 H16 119.998 no
C16 C17 H17 119.659 no
C18 C17 H17 119.649 no
C13 C18 H18 119.964 no
C17 C18 H18 119.961 no
P1 C19 H19A 109.473 no
P1 C19 H19B 109.475 no
P1 C19 H19C 109.475 no
H19A C19 H19B 109.466 no
H19A C19 H19C 109.466 no
H19B C19 H19C 109.472 no
P9 C20 H20 106.282 no
C21 C20 H20 106.266 no
C22 C20 H20 106.278 no
C20 C21 H21A 109.467 no
C20 C21 H21B 109.466 no
C20 C21 H21C 109.473 no
H21A C21 H21B 109.465 no
H21A C21 H21C 109.482 no
H21B C21 H21C 109.474 no
C20 C22 H22A 109.467 no
C20 C22 H22B 109.463 no
C20 C22 H22C 109.462 no
H22A C22 H22B 109.479 no
H22A C22 H22C 109.483 no
H22B C22 H22C 109.472 no
P9 C23 H23 107.559 no
C24 C23 H23 107.551 no
C25 C23 H23 107.550 no
C23 C24 H24A 109.470 no
C23 C24 H24B 109.479 no
C23 C24 H24C 109.467 no
H24A C24 H24B 109.474 no
H24A C24 H24C 109.464 no
H24B C24 H24C 109.473 no
C23 C25 H25A 109.471 no
C23 C25 H25B 109.471 no
C23 C25 H25C 109.465 no
H25A C25 H25B 109.474 no
H25A C25 H25C 109.475 no
H25B C25 H25C 109.471 no

loop_
_geom_bond_atom_site_label_1
_geom_bond_atom_site_label_2
_geom_bond_distance
_geom_bond_publ_flag
Mo1 P1 2.4720(12) yes
Mo1 P9 2.5300(13) yes
Mo1 C26 2.038(5) yes
Mo1 C27 2.004(5) yes
Mo1 C28 2.033(5) yes
Mo1 C29 1.992(5) yes
P1 C1 1.829(5) yes
P1 C13 1.827(5) yes
P1 C19 1.826(5) yes
P9 C9 1.849(5) yes
P9 C20 1.869(5) yes
P9 C23 1.869(5) yes
O26 C26 1.147(6) yes
O27 C27 1.155(6) yes
O28 C28 1.146(6) yes
O29 C29 1.153(6) yes
C1 C2 1.388(6) yes
C1 C10 1.442(6) yes
C2 C3 1.411(7) yes
C3 C4 1.364(6) yes
C4 C5 1.416(6) yes
C4 C11 1.510(7) yes
C5 C6 1.409(6) yes
C5 C10 1.420(6) yes
C6 C7 1.369(7) yes
C6 C12 1.500(7) yes
C7 C8 1.403(7) yes
C8 C9 1.390(7) yes
C9 C10 1.449(6) yes
C11 C12 1.549(7) yes
C13 C14 1.399(7) yes
C13 C18 1.394(7) yes
C14 C15 1.388(7) yes
C15 C16 1.374(8) yes
C16 C17 1.376(9) yes
C17 C18 1.391(8) yes
C20 C21 1.523(8) yes
C20 C22 1.536(7) yes
C23 C24 1.534(7) yes
C23 C25 1.525(7) yes
C2 H2 0.950 no
C3 H3 0.950 no
C7 H7 0.950 no
C8 H8 0.950 no
C11 H11A 0.990 no
C11 H11B 0.990 no
C12 H12A 0.990 no
C12 H12B 0.990 no
C14 H14 0.950 no
C15 H15 0.950 no
C16 H16 0.950 no
C17 H17 0.950 no
C18 H18 0.950 no
C19 H19A 0.980 no
C19 H19B 0.980 no
C19 H19C 0.980 no
C20 H20 1.000 no
C21 H21A 0.980 no
C21 H21B 0.980 no
C21 H21C 0.980 no
C22 H22A 0.980 no
C22 H22B 0.980 no
C22 H22C 0.980 no
C23 H23 1.000 no
C24 H24A 0.980 no
C24 H24B 0.980 no
C24 H24C 0.980 no
C25 H25A 0.980 no
C25 H25B 0.980 no
C25 H25C 0.980 no

loop_
_geom_contact_atom_site_label_1
_geom_contact_atom_site_label_2
_geom_contact_distance
_geom_contact_publ_flag
_geom_contact_site_symmetry_2
P1 C9 3.488(5) no .
P9 C1 3.515(5) no .
O26 C14 3.263(6) no .
O26 C22 3.470(7) no .
O26 C29 3.569(6) no .
O27 C24 3.446(7) no .
O29 C18 3.481(6) no .
C1 C4 2.832(6) no .
C1 C14 3.289(6) no .
C2 C5 2.705(6) no .
C2 C13 2.999(6) no .
C2 C14 3.303(7) no .
C2 C19 3.300(7) no .
C3 C6 3.592(7) no .
C3 C10 2.895(6) no .
C4 C7 3.596(7) no .
C5 C8 2.700(7) no .
C6 C9 2.846(6) no .
C7 C10 2.884(7) no .
C8 C20 3.345(7) no .
C8 C21 3.452(8) no .
C8 C23 3.090(7) no .
C8 C25 3.401(7) no .
C9 C21 3.590(7) no .
C9 C22 3.066(7) no .
C9 C25 3.270(7) no .
C10 C22 3.577(7) no .
C13 C16 2.792(7) no .
C13 C26 3.424(7) no .
C13 C29 3.307(7) no .
C14 C17 2.756(8) no .
C14 C26 3.231(7) no .
C15 C18 2.773(8) no .
C18 C19 3.086(7) no .
C18 C29 3.545(7) no .
C19 C28 3.352(7) no .
C20 C24 3.485(7) no .
C20 C26 3.379(7) no .
C21 C23 3.161(7) no .
C22 C26 3.355(7) no .
C24 C27 3.246(7) no .
C25 C28 3.493(7) no .
O26 C1 3.479(6) no 2_555
O26 C9 3.248(6) no 2_555
O26 C10 3.133(6) no 2_555
O26 C19 3.367(6) no 2_555
O26 C25 3.420(6) no 2_555
O27 C16 3.588(7) no 3_555
O28 C7 3.283(6) no 8_455
O28 C8 3.409(6) no 8_455
O28 C17 3.432(7) no 5_555
O29 C6 3.584(6) no 2_555
O29 C12 3.331(6) no 2_555
O29 C18 3.411(7) no 5_555
O29 C21 3.349(7) no 8_455
C1 O26 3.479(6) no 2_545
C3 C15 3.597(7) no 2_545
C3 C16 3.590(8) no 2_545
C4 C4 3.560(6) no 5_655
C6 O29 3.584(6) no 2_545
C7 O28 3.283(6) no 8_555
C8 O28 3.409(6) no 8_555
C9 O26 3.248(6) no 2_545
C10 O26 3.133(6) no 2_545
C12 O29 3.331(6) no 2_545
C15 C3 3.597(7) no 2_555
C16 O27 3.588(7) no 3_554
C16 C3 3.590(8) no 2_555
C17 O28 3.432(7) no 5_555
C18 O29 3.411(7) no 5_555
C19 O26 3.367(6) no 2_545
C21 O29 3.349(7) no 8_555
C21 C29 3.479(8) no 8_555
C25 O26 3.420(6) no 2_545
C29 C21 3.479(8) no 8_455
Mo1 H20 3.4121 no .
Mo1 H24B 3.3806 no .
P1 H2 2.7158 no .
P1 H14 2.8836 no .
P1 H18 2.9168 no .
P9 H8 2.7573 no .
P9 H21B 3.1180 no .
P9 H21C 3.0252 no .
P9 H22A 3.0201 no .
P9 H22C 2.8518 no .
P9 H24B 2.9948 no .
P9 H24C 2.9119 no .
P9 H25A 3.0046 no .
P9 H25C 2.9367 no .
O26 H14 2.8514 no .
O26 H20 3.3514 no .
O26 H22C 2.7042 no .
O27 H24B 2.8806 no .
O27 H24C 3.1067 no .
O28 H19A 3.2910 no .
O28 H19C 3.4827 no .
O28 H24B 3.3319 no .
O28 H25A 2.6654 no .
O29 H18 3.4540 no .
C1 H3 3.3286 no .
C1 H14 3.0056 no .
C1 H19A 3.0506 no .
C1 H19B 2.8643 no .
C1 H22C 3.5781 no .
C2 H14 3.1746 no .
C2 H19B 2.9085 no .
C3 H11A 2.9344 no .
C3 H11B 2.9178 no .
C4 H2 3.2175 no .
C4 H12A 3.0970 no .
C4 H12B 3.0799 no .
C5 H3 3.2691 no .
C5 H7 3.2628 no .
C5 H11A 3.0561 no .
C5 H11B 3.0527 no .
C5 H12A 3.0608 no .
C5 H12B 3.0373 no .
C6 H8 3.2155 no .
C6 H11A 3.0901 no .
C6 H11B 3.0731 no .
C7 H12A 2.9048 no .
C7 H12B 2.9307 no .
C8 H21B 2.8137 no .
C8 H22A 3.0114 no .
C8 H23 2.7664 no .
C8 H25C 2.7857 no .
C9 H7 3.3296 no .
C9 H21B 3.2752 no .
C9 H22A 2.6895 no .
C9 H22C 3.1546 no .
C9 H23 3.0163 no .
C9 H25C 2.7816 no .
C10 H2 3.2876 no .
C10 H8 3.2816 no .
C10 H22A 3.1157 no .
C10 H22C 3.3545 no .
C11 H3 2.8649 no .
C12 H7 2.8581 no .
C13 H2 2.4832 no .
C13 H15 3.2787 no .
C13 H17 3.2679 no .
C13 H19B 2.9695 no .
C13 H19C 3.0177 no .
C14 H2 2.8763 no .
C14 H16 3.2510 no .
C14 H18 3.2610 no .
C15 H17 3.2369 no .
C16 H14 3.2463 no .
C16 H18 3.2586 no .
C17 H15 3.2392 no .
C18 H2 3.1917 no .
C18 H14 3.2581 no .
C18 H16 3.2612 no .
C18 H19B 3.0643 no .
C18 H19C 2.8732 no .
C19 H2 3.1523 no .
C19 H18 2.6279 no .
C20 H8 3.2057 no .
C20 H23 2.9555 no .
C20 H24C 3.0319 no .
C21 H8 2.9822 no .
C21 H22A 2.6921 no .
C21 H22B 2.6821 no .
C21 H22C 3.3462 no .
C21 H23 2.6897 no .
C21 H24C 3.0714 no .
C22 H21A 2.6791 no .
C22 H21B 2.6885 no .
C22 H21C 3.3488 no .
C23 H8 2.5824 no .
C23 H20 3.3480 no .
C23 H21B 3.3114 no .
C23 H21C 2.7264 no .
C24 H20 3.4466 no .
C24 H21C 2.9103 no .
C24 H25A 2.7022 no .
C24 H25B 2.6935 no .
C24 H25C 3.3563 no .
C25 H8 3.0455 no .
C25 H24A 2.6969 no .
C25 H24B 2.7030 no .
C25 H24C 3.3548 no .
C26 H14 2.9027 no .
C26 H20 2.9700 no .
C26 H22C 2.6135 no .
C27 H20 3.2009 no .
C27 H24B 2.6409 no .
C27 H24C 3.0693 no .
C28 H19A 3.0929 no .
C28 H19C 3.2305 no .
C28 H24B 2.9566 no .
C28 H25A 2.6685 no .
C29 H18 3.5691 no .
C29 H19C 3.4886 no .
H2 H3 2.3446 no .
H2 H14 3.0120 no .
H2 H18 3.5111 no .
H2 H19B 2.6379 no .
H3 H11A 2.9840 no .
H3 H11B 2.9856 no .
H7 H8 2.3313 no .
H7 H12A 2.9382 no .
H7 H12B 3.0133 no .
H8 H21B 2.3401 no .
H8 H21C 3.1199 no .
H8 H22A 3.3317 no .
H8 H23 2.0186 no .
H8 H25B 3.5004 no .
H8 H25C 2.6011 no .
H11A H12A 2.7625 no .
H11A H12B 2.2519 no .
H11B H12A 2.2520 no .
H11B H12B 2.7744 no .
H14 H15 2.3320 no .
H14 H22C 3.1093 no .
H15 H16 2.3240 no .
H16 H17 2.3208 no .
H17 H18 2.3356 no .
H18 H19A 3.5788 no .
H18 H19B 2.6211 no .
H18 H19C 2.2024 no .
H20 H21A 2.3008 no .
H20 H21B 2.8420 no .
H20 H21C 2.3575 no .
H20 H22A 2.8523 no .
H20 H22B 2.3138 no .
H20 H22C 2.3697 no .
H20 H23 3.4929 no .
H20 H24C 2.8146 no .
H21A H22A 2.9695 no .
H21A H22B 2.4905 no .
H21A H22C 3.5709 no .
H21B H22A 2.5112 no .
H21B H22B 2.9685 no .
H21B H22C 3.5827 no .
H21B H23 2.6608 no .
H21C H22A 3.5877 no .
H21C H22B 3.5758 no .
H21C H23 2.2093 no .
H21C H24A 3.3127 no .
H21C H24C 2.3432 no .
H23 H24A 2.3428 no .
H23 H24B 2.8630 no .
H23 H24C 2.3717 no .
H23 H25A 2.8567 no .
H23 H25B 2.3358 no .
H23 H25C 2.3629 no .
H24A H25A 2.9862 no .
H24A H25B 2.5109 no .
H24A H25C 3.5880 no .
H24B H25A 2.5269 no .
H24B H25B 2.9823 no .
H24B H25C 3.5968 no .
H24C H25A 3.5941 no .
H24C H25B 3.5846 no .
O26 H19A 2.5482 no 2_555
O26 H19B 3.5669 no 2_555
O26 H25A 3.3212 no 2_555
O26 H25C 2.6599 no 2_555
O27 H3 3.2254 no 4_555
O27 H16 2.6443 no 3_555
O27 H21A 3.2591 no 8_455
O27 H21B 3.1670 no 8_455
O27 H22A 3.1444 no 8_455
O27 H22B 3.2358 no 8_455
O27 H25B 3.4121 no 2_555
O27 H25C 3.1718 no 2_555
O28 H7 2.6515 no 8_455
O28 H8 2.8395 no 8_455
O28 H17 2.5053 no 5_555
O28 H21B 3.2222 no 8_455
O28 H22B 2.7150 no 2_545
O29 H11B 3.5471 no 2_555
O29 H12A 2.5253 no 2_555
O29 H17 3.5787 no 5_555
O29 H18 2.5733 no 5_555
O29 H19B 3.4407 no 5_555
O29 H19C 3.1284 no 5_555
O29 H21A 2.9635 no 8_455
O29 H21B 3.4173 no 8_455
O29 H21C 3.1237 no 8_455
C1 H11A 3.0609 no 5_655
C2 H11A 3.0794 no 5_655
C2 H12B 3.0843 no 5_655
C2 H15 3.1942 no 2_545
C2 H24A 3.1680 no 4_554
C2 H24C 3.4950 no 4_554
C3 H11A 3.1958 no 5_655
C3 H12B 3.2140 no 5_655
C3 H15 3.3148 no 2_545
C3 H16 3.3030 no 2_545
C3 H24A 3.5609 no 4_554
C4 H11A 3.2634 no 5_655
C5 H11A 3.1957 no 5_655
C7 H21A 3.5327 no 7_645
C7 H24B 3.5042 no 8_555
C10 H11A 3.1076 no 5_655
C11 H14 3.2941 no 5_655
C11 H22A 3.4932 no 5_655
C11 H22C 3.4328 no 5_655
C12 H14 3.1952 no 5_655
C12 H24A 3.5481 no 8_555
C13 H24A 3.4219 no 4_554
C14 H12B 2.9889 no 5_655
C14 H24A 3.1942 no 4_554
C15 H12B 3.2799 no 5_655
C15 H19B 3.3901 no 2_555
C15 H24A 3.1521 no 4_554
C15 H25B 3.1645 no 4_554
C16 H3 3.3859 no 2_555
C16 H11B 3.4896 no 2_555
C16 H23 3.1039 no 4_554
C16 H24A 3.3270 no 4_554
C16 H25B 2.9674 no 4_554
C17 H11B 3.5114 no 2_555
C17 H19C 3.3156 no 5_555
C17 H21C 3.5571 no 4_554
C17 H23 3.0091 no 4_554
C17 H24A 3.5293 no 4_554
C18 H19C 3.5270 no 5_555
C18 H24A 3.5734 no 4_554
C19 H11B 3.3451 no 6_445
C19 H12A 3.5003 no 6_445
C19 H15 3.4861 no 2_545
C20 H25A 3.5359 no 2_555
C22 H11A 3.2547 no 5_655
C22 H11B 3.5276 no 5_655
C22 H25A 3.5957 no 2_555
C24 H2 2.9776 no 4_555
C24 H3 3.3726 no 4_555
C24 H12B 3.4148 no 8_455
C25 H16 3.4354 no 4_555
C25 H20 2.9349 no 2_545
C26 H19A 3.5360 no 2_555
C26 H25C 2.9192 no 2_555
C27 H21A 3.3558 no 8_455
C27 H21B 3.1160 no 8_455
C27 H25C 3.2309 no 2_555
C28 H7 3.4072 no 8_455
C28 H8 3.5670 no 8_455
C28 H17 2.9560 no 5_555
C28 H21B 3.1839 no 8_455
C28 H22B 3.5756 no 2_545
C29 H12A 3.4686 no 2_555
C29 H17 3.5705 no 5_555
C29 H18 3.2532 no 5_555
C29 H21A 3.1286 no 8_455
C29 H21B 3.2442 no 8_455
C29 H21C 3.4977 no 8_455
H2 C24 2.9776 no 4_554
H2 H11A 3.5791 no 5_655
H2 H12B 3.0038 no 5_655
H2 H15 3.1295 no 2_545
H2 H24A 2.4059 no 4_554
H2 H24B 3.4396 no 4_554
H2 H24C 2.7293 no 4_554
H3 O27 3.2254 no 4_554
H3 C16 3.3859 no 2_545
H3 C24 3.3726 no 4_554
H3 H12B 3.2132 no 5_655
H3 H15 3.3827 no 2_545
H3 H16 2.8656 no 2_545
H3 H22A 3.1570 no 5_655
H3 H24A 3.2188 no 4_554
H3 H24B 3.1580 no 4_554
H3 H24C 3.1724 no 4_554
H7 O28 2.6515 no 8_555
H7 C28 3.4072 no 8_555
H7 H21A 2.8315 no 7_645
H7 H22B 3.4959 no 7_645
H7 H24B 3.1466 no 8_555
H7 H25A 3.1692 no 8_555
H8 O28 2.8395 no 8_555
H8 C28 3.5670 no 8_555
H8 H17 3.4232 no 4_555
H11A C1 3.0609 no 5_655
H11A C2 3.0794 no 5_655
H11A C3 3.1958 no 5_655
H11A C4 3.2634 no 5_655
H11A C5 3.1957 no 5_655
H11A C10 3.1076 no 5_655
H11A C22 3.2547 no 5_655
H11A H2 3.5791 no 5_655
H11A H14 2.7893 no 5_655
H11A H22A 2.8923 no 5_655
H11A H22C 2.7805 no 5_655
H11B O29 3.5471 no 2_545
H11B C16 3.4896 no 2_545
H11B C17 3.5114 no 2_545
H11B C19 3.3451 no 6_545
H11B C22 3.5276 no 5_655
H11B H14 3.4732 no 5_655
H11B H16 3.4465 no 2_545
H11B H17 3.4786 no 2_545
H11B H19A 3.0921 no 6_545
H11B H19B 3.3900 no 6_545
H11B H19C 3.0058 no 6_545
H11B H22A 3.3292 no 5_655
H11B H22B 3.5049 no 5_655
H11B H22C 3.1731 no 5_655
H12A O29 2.5253 no 2_545
H12A C19 3.5003 no 6_545
H12A C29 3.4686 no 2_545
H12A H14 3.3164 no 5_655
H12A H15 3.2132 no 5_655
H12A H19B 2.9353 no 6_545
H12A H19C 3.3544 no 6_545
H12A H21A 3.4476 no 7_645
H12B C2 3.0843 no 5_655
H12B C3 3.2140 no 5_655
H12B C14 2.9889 no 5_655
H12B C15 3.2799 no 5_655
H12B C24 3.4148 no 8_555
H12B H2 3.0038 no 5_655
H12B H3 3.2132 no 5_655
H12B H14 2.6311 no 5_655
H12B H15 3.1647 no 5_655
H12B H24A 2.6308 no 8_555
H12B H24B 3.3515 no 8_555
H14 C11 3.2941 no 5_655
H14 C12 3.1952 no 5_655
H14 H11A 2.7893 no 5_655
H14 H11B 3.4732 no 5_655
H14 H12A 3.3164 no 5_655
H14 H12B 2.6311 no 5_655
H14 H19A 3.2286 no 2_555
H14 H19B 3.2938 no 2_555
H14 H24A 3.5963 no 4_554
H15 C2 3.1942 no 2_555
H15 C3 3.3148 no 2_555
H15 C19 3.4861 no 2_555
H15 H2 3.1295 no 2_555
H15 H3 3.3827 no 2_555
H15 H12A 3.2132 no 5_655
H15 H12B 3.1647 no 5_655
H15 H19A 3.5833 no 2_555
H15 H19B 2.6138 no 2_555
H15 H24A 3.5351 no 4_554
H15 H25B 3.0937 no 4_554
H16 O27 2.6443 no 3_554
H16 C3 3.3030 no 2_555
H16 C25 3.4354 no 4_554
H16 H3 2.8656 no 2_555
H16 H11B 3.4465 no 2_555
H16 H23 3.1610 no 4_554
H16 H25B 2.7427 no 4_554
H16 H25C 3.5071 no 4_554
H17 O28 2.5053 no 5_555
H17 O29 3.5787 no 5_555
H17 C28 2.9560 no 5_555
H17 C29 3.5705 no 5_555
H17 H8 3.4232 no 4_554
H17 H11B 3.4786 no 2_555
H17 H19C 2.8579 no 5_555
H17 H21B 3.5267 no 4_554
H17 H21C 3.3895 no 4_554
H17 H23 3.0037 no 4_554
H18 O29 2.5733 no 5_555
H18 C29 3.2532 no 5_555
H18 H18 3.0995 no 5_555
H18 H19C 3.2621 no 5_555
H18 H21C 3.4701 no 4_554
H19A O26 2.5482 no 2_545
H19A C26 3.5360 no 2_545
H19A H11B 3.0921 no 6_445
H19A H14 3.2286 no 2_545
H19A H15 3.5833 no 2_545
H19A H22B 3.4478 no 2_545
H19A H22C 3.1385 no 2_545
H19B O26 3.5669 no 2_545
H19B O29 3.4407 no 5_555
H19B C15 3.3901 no 2_545
H19B H11B 3.3900 no 6_445
H19B H12A 2.9353 no 6_445
H19B H14 3.2938 no 2_545
H19B H15 2.6138 no 2_545
H19C O29 3.1284 no 5_555
H19C C17 3.3156 no 5_555
H19C C18 3.5270 no 5_555
H19C H11B 3.0058 no 6_445
H19C H12A 3.3544 no 6_445
H19C H17 2.8579 no 5_555
H19C H18 3.2621 no 5_555
H20 C25 2.9349 no 2_555
H20 H25A 2.7386 no 2_555
H20 H25B 2.7394 no 2_555
H20 H25C 2.8242 no 2_555
H21A O27 3.2591 no 8_555
H21A O29 2.9635 no 8_555
H21A C7 3.5327 no 7_655
H21A C27 3.3558 no 8_555
H21A C29 3.1286 no 8_555
H21A H7 2.8315 no 7_655
H21A H12A 3.4476 no 7_655
H21B O27 3.1670 no 8_555
H21B O28 3.2222 no 8_555
H21B O29 3.4173 no 8_555
H21B C27 3.1160 no 8_555
H21B C28 3.1839 no 8_555
H21B C29 3.2442 no 8_555
H21B H17 3.5267 no 4_555
H21C O29 3.1237 no 8_555
H21C C17 3.5571 no 4_555
H21C C29 3.4977 no 8_555
H21C H17 3.3895 no 4_555
H21C H18 3.4701 no 4_555
H22A O27 3.1444 no 8_555
H22A C11 3.4932 no 5_655
H22A H3 3.1570 no 5_655
H22A H11A 2.8923 no 5_655
H22A H11B 3.3292 no 5_655
H22B O27 3.2358 no 8_555
H22B O28 2.7150 no 2_555
H22B C28 3.5756 no 2_555
H22B H7 3.4959 no 7_655
H22B H11B 3.5049 no 5_655
H22B H19A 3.4478 no 2_555
H22B H25A 3.0591 no 2_555
H22C C11 3.4328 no 5_655
H22C H11A 2.7805 no 5_655
H22C H11B 3.1731 no 5_655
H22C H19A 3.1385 no 2_555
H23 C16 3.1039 no 4_555
H23 C17 3.0091 no 4_555
H23 H16 3.1610 no 4_555
H23 H17 3.0037 no 4_555
H24A C2 3.1680 no 4_555
H24A C3 3.5609 no 4_555
H24A C12 3.5481 no 8_455
H24A C13 3.4219 no 4_555
H24A C14 3.1942 no 4_555
H24A C15 3.1521 no 4_555
H24A C16 3.3270 no 4_555
H24A C17 3.5293 no 4_555
H24A C18 3.5734 no 4_555
H24A H2 2.4059 no 4_555
H24A H3 3.2188 no 4_555
H24A H12B 2.6308 no 8_455
H24A H14 3.5963 no 4_555
H24A H15 3.5351 no 4_555
H24B C7 3.5042 no 8_455
H24B H2 3.4396 no 4_555
H24B H3 3.1580 no 4_555
H24B H7 3.1466 no 8_455
H24B H12B 3.3515 no 8_455
H24C C2 3.4950 no 4_555
H24C H2 2.7293 no 4_555
H24C H3 3.1724 no 4_555
H25A O26 3.3212 no 2_545
H25A C20 3.5359 no 2_545
H25A C22 3.5957 no 2_545
H25A H7 3.1692 no 8_455
H25A H20 2.7386 no 2_545
H25A H22B 3.0591 no 2_545
H25B O27 3.4121 no 2_545
H25B C15 3.1645 no 4_555
H25B C16 2.9674 no 4_555
H25B H15 3.0937 no 4_555
H25B H16 2.7427 no 4_555
H25B H20 2.7394 no 2_545
H25C O26 2.6599 no 2_545
H25C O27 3.1718 no 2_545
H25C C26 2.9192 no 2_545
H25C C27 3.2309 no 2_545
H25C H16 3.5071 no 4_555
H25C H20 2.8242 no 2_545

loop_
_geom_torsion_atom_site_label_1
_geom_torsion_atom_site_label_2
_geom_torsion_atom_site_label_3
_geom_torsion_atom_site_label_4
_geom_torsion
_geom_torsion_publ_flag
P1 Mo1 P9 C9 -1.32(6) no
P1 Mo1 P9 C20 116.23(6) no
P1 Mo1 P9 C23 -126.33(6) no
P9 Mo1 P1 C1 -16.84(6) no
P9 Mo1 P1 C13 -137.31(5) no
P9 Mo1 P1 C19 106.99(6) no
C26 Mo1 P1 C1 76.20(14) no
C26 Mo1 P1 C13 -44.27(14) no
C26 Mo1 P1 C19 -159.97(14) no
C28 Mo1 P1 C1 -110.79(14) no
C28 Mo1 P1 C13 128.74(14) no
C28 Mo1 P1 C19 13.04(14) no
C29 Mo1 P1 C1 161.60(15) no
C29 Mo1 P1 C13 41.13(14) no
C29 Mo1 P1 C19 -74.57(15) no
C26 Mo1 P9 C9 -91.50(14) no
C26 Mo1 P9 C20 26.05(14) no
C26 Mo1 P9 C23 143.48(14) no
C27 Mo1 P9 C9 -179.32(15) no
C27 Mo1 P9 C20 -61.77(14) no
C27 Mo1 P9 C23 55.67(14) no
C28 Mo1 P9 C9 90.17(14) no
C28 Mo1 P9 C20 -152.28(14) no
C28 Mo1 P9 C23 -34.85(14) no
Mo1 P1 C1 C2 -160.03(17) no
Mo1 P1 C1 C10 27.6(4) no
Mo1 P1 C13 C14 75.6(3) no
Mo1 P1 C13 C18 -98.5(3) no
C1 P1 C13 C14 -56.4(4) no
C1 P1 C13 C18 129.5(3) no
C13 P1 C1 C2 -36.2(3) no
C13 P1 C1 C10 151.4(3) no
C19 P1 C1 C2 70.1(3) no
C19 P1 C1 C10 -102.3(4) no
C19 P1 C13 C14 -161.4(3) no
C19 P1 C13 C18 24.5(4) no
Mo1 P9 C9 C8 -170.01(18) no
Mo1 P9 C9 C10 18.2(4) no
Mo1 P9 C20 C21 150.3(3) no
Mo1 P9 C20 C22 -83.2(3) no
Mo1 P9 C23 C24 -47.7(3) no
Mo1 P9 C23 C25 76.6(3) no
C9 P9 C20 C21 -80.0(4) no
C9 P9 C20 C22 46.5(3) no
C20 P9 C9 C8 68.5(3) no
C20 P9 C9 C10 -103.3(4) no
C9 P9 C23 C24 177.9(3) no
C9 P9 C23 C25 -57.9(3) no
C23 P9 C9 C8 -39.5(4) no
C23 P9 C9 C10 148.7(4) no
C20 P9 C23 C24 72.4(3) no
C20 P9 C23 C25 -163.3(3) no
C23 P9 C20 C21 26.4(4) no
C23 P9 C20 C22 152.9(3) no
P1 C1 C2 C3 -172.6(3) no
P1 C1 C10 C5 169.0(3) no
P1 C1 C10 C9 -9.7(6) no
C2 C1 C10 C5 -3.1(6) no
C2 C1 C10 C9 178.3(4) no
C10 C1 C2 C3 0.3(6) no
C1 C2 C3 C4 2.4(7) no
C2 C3 C4 C5 -2.1(6) no
C2 C3 C4 C11 175.8(4) no
C3 C4 C5 C6 177.4(4) no
C3 C4 C5 C10 -0.9(6) no
C3 C4 C11 C12 -178.3(4) no
C5 C4 C11 C12 -0.3(5) no
C11 C4 C5 C6 -0.9(5) no
C11 C4 C5 C10 -179.2(4) no
C4 C5 C6 C7 -177.6(4) no
C4 C5 C6 C12 1.8(5) no
C4 C5 C10 C1 3.5(6) no
C4 C5 C10 C9 -177.7(4) no
C6 C5 C10 C1 -174.5(4) no
C6 C5 C10 C9 4.4(6) no
C10 C5 C6 C7 0.6(7) no
C10 C5 C6 C12 -179.9(4) no
C5 C6 C7 C8 -4.3(6) no
C5 C6 C12 C11 -1.9(5) no
C7 C6 C12 C11 177.4(5) no
C12 C6 C7 C8 176.4(4) no
C6 C7 C8 C9 3.0(7) no
C7 C8 C9 P9 -170.4(4) no
C7 C8 C9 C10 2.1(7) no
P9 C9 C10 C1 -15.2(7) no
P9 C9 C10 C5 166.2(3) no
C8 C9 C10 C1 173.2(4) no
C8 C9 C10 C5 -5.5(6) no
C4 C11 C12 C6 1.3(5) no
P1 C13 C14 C15 -174.0(3) no
P1 C13 C18 C17 173.8(3) no
C14 C13 C18 C17 -0.4(7) no
C18 C13 C14 C15 0.3(7) no
C13 C14 C15 C16 -0.1(7) no
C14 C15 C16 C17 0.1(8) no
C15 C16 C17 C18 -0.2(8) no
C16 C17 C18 C13 0.4(8) no
